data_4072067
loop_
_publ_author_name
'Wang, Qifeng'
'Zhang, Wen-Xiong'
'Xi, Zhenfeng'

_publ_section_title
;
 Pyranylidene Carbene Complexes from 1-Lithio 1,3-Dienes and M(CO)6(M =
 Cr, Mo, W): Novel Synthesis and Demetalation Reaction
;
_journal_issue 15
_journal_name_full Organometallics
_journal_page_first 3627
_journal_paper_doi 10.1021/om800565r
_journal_volume 27
_journal_year 2008
_chemical_formula_moiety 'C22 H28 Cr O6'
_chemical_formula_sum 'C22 H28 Cr O6'
_chemical_formula_weight 440.44
_chemical_name_systematic
; 
 ? 
;
_space_group_IT_number 2
_symmetry_cell_setting triclinic
_symmetry_space_group_name_Hall '-P 1'
_symmetry_space_group_name_H-M 'P -1'
_atom_sites_solution_hydrogens geom
_atom_sites_solution_primary direct
_atom_sites_solution_secondary difmap
_audit_creation_method SHELXL-97
_cell_angle_alpha 93.71(3)
_cell_angle_beta 94.57(3)
_cell_angle_gamma 90.07(3)
_cell_formula_units_Z 2
_cell_length_a 9.3239(19)
_cell_length_b 10.351(2)
_cell_length_c 12.241(2)
_cell_measurement_reflns_used 7730
_cell_measurement_temperature 296(2)
_cell_measurement_theta_max 25.00
_cell_measurement_theta_min 2.19
_cell_volume 1175.2(4)
_computing_cell_refinement 'Rapid Auto(Rigaku 2001)'
_computing_data_collection 'Rapid Auto(Rigaku 2001)'
_computing_data_reduction 'Rapid Auto(Rigaku 2001)'
_computing_molecular_graphics 'XP in Siemens SHELXTL (Sheldrick, 1994)'
_computing_publication_material 'SHELX97 (Sheldrick, 1997)'
_computing_structure_refinement 'SHELXL-97 (Sheldrick, 1997)'
_computing_structure_solution 'SHELXS-97 (Sheldrick, 1990)'
_diffrn_ambient_temperature 296(2)
_diffrn_measured_fraction_theta_full 0.999
_diffrn_measured_fraction_theta_max 0.999
_diffrn_measurement_device_type 'Rigaku raxis Rapid IP Area Detector'
_diffrn_measurement_method '\w scans at fixed \c = 45\%'
_diffrn_radiation_monochromator graphite
_diffrn_radiation_source 'rotating anode'
_diffrn_radiation_type MoK\a
_diffrn_radiation_wavelength 0.71069
_diffrn_reflns_av_R_equivalents 0.0330
_diffrn_reflns_av_sigmaI/netI 0.0484
_diffrn_reflns_limit_h_max 11
_diffrn_reflns_limit_h_min -11
_diffrn_reflns_limit_k_max 11
_diffrn_reflns_limit_k_min -12
_diffrn_reflns_limit_l_max 14
_diffrn_reflns_limit_l_min -14
_diffrn_reflns_number 7730
_diffrn_reflns_theta_full 25.00
_diffrn_reflns_theta_max 25.00
_diffrn_reflns_theta_min 2.19
_exptl_absorpt_coefficient_mu 0.518
_exptl_absorpt_correction_T_max 0.9548
_exptl_absorpt_correction_T_min 0.8558
_exptl_absorpt_correction_type multi-scan
_exptl_absorpt_process_details 'ABSCOR by T.Higashi    8 March, 1995'
_exptl_crystal_colour red
_exptl_crystal_density_diffrn 1.245
_exptl_crystal_density_method 'not measured'
_exptl_crystal_description plate
_exptl_crystal_F_000 464
_exptl_crystal_size_max 0.31
_exptl_crystal_size_mid 0.26
_exptl_crystal_size_min 0.09
_refine_diff_density_max 0.419
_refine_diff_density_min -0.232
_refine_diff_density_rms 0.056
_refine_ls_extinction_method none
_refine_ls_goodness_of_fit_ref 1.015
_refine_ls_hydrogen_treatment constr
_refine_ls_matrix_type full
_refine_ls_number_parameters 262
_refine_ls_number_reflns 4140
_refine_ls_number_restraints 0
_refine_ls_restrained_S_all 1.015
_refine_ls_R_factor_all 0.0762
_refine_ls_R_factor_gt 0.0545
_refine_ls_shift/su_max 0.000
_refine_ls_shift/su_mean 0.000
_refine_ls_structure_factor_coef Fsqd
_refine_ls_weighting_details 'calc w=1/[\s^2^(Fo^2^)+(0.1000P)^2^+0.0000P] where P=(Fo^2^+2Fc^2^)/3'
_refine_ls_weighting_scheme calc
_refine_ls_wR_factor_gt 0.1414
_refine_ls_wR_factor_ref 0.1524
_reflns_number_gt 3218
_reflns_number_total 4140
_reflns_threshold_expression >2sigma(I)
_cod_data_source_file om800565r-file004.cif
_cod_data_source_block a
_cod_original_sg_symbol_H-M P-1
_cod_database_code 4072067

loop_
_symmetry_equiv_pos_as_xyz
'x, y, z'
'-x, -y, -z'

loop_
_atom_site_label
_atom_site_type_symbol
_atom_site_fract_x
_atom_site_fract_y
_atom_site_fract_z
_atom_site_U_iso_or_equiv
_atom_site_adp_type
_atom_site_occupancy
_atom_site_symmetry_multiplicity
_atom_site_calc_flag
_atom_site_refinement_flags
Cr1 Cr 0.79827(5) 0.43766(5) 0.16857(4) 0.0412(2) Uani 1 1 d .
O1 O 0.5461(2) 0.4969(2) 0.28554(18) 0.0472(5) Uani 1 1 d .
O2 O 0.6597(3) 0.4928(3) -0.0569(2) 0.0809(9) Uani 1 1 d .
O3 O 1.0450(3) 0.6199(3) 0.1446(3) 0.0758(8) Uani 1 1 d .
O4 O 1.0094(3) 0.2425(3) 0.0854(3) 0.0936(10) Uani 1 1 d .
O5 O 0.9004(4) 0.4379(4) 0.4088(3) 0.0974(11) Uani 1 1 d .
O6 O 0.6135(4) 0.2010(3) 0.1869(3) 0.1043(12) Uani 1 1 d .
C1 C 0.6395(3) 0.5620(3) 0.2277(2) 0.0398(7) Uani 1 1 d .
C2 C 0.6052(3) 0.6932(3) 0.2167(2) 0.0384(7) Uani 1 1 d .
C3 C 0.4815(3) 0.7470(3) 0.2578(2) 0.0406(7) Uani 1 1 d .
C4 C 0.3911(3) 0.6713(3) 0.3159(2) 0.0422(7) Uani 1 1 d .
C5 C 0.4293(3) 0.5475(3) 0.3295(3) 0.0469(8) Uani 1 1 d .
C6 C 0.7099(3) 0.7766(3) 0.1639(3) 0.0450(7) Uani 1 1 d .
H6A H 0.6574 0.8420 0.1241 0.054 Uiso 1 1 calc R
H6B H 0.7611 0.7235 0.1118 0.054 Uiso 1 1 calc R
C7 C 0.8178(4) 0.8423(4) 0.2507(3) 0.0600(9) Uani 1 1 d .
H7A H 0.7658 0.8904 0.3055 0.072 Uiso 1 1 calc R
H7B H 0.8739 0.7766 0.2873 0.072 Uiso 1 1 calc R
C8 C 0.9187(5) 0.9337(4) 0.2017(4) 0.0799(13) Uani 1 1 d .
H8A H 0.9846 0.9724 0.2588 0.120 Uiso 1 1 calc R
H8B H 0.8638 1.0003 0.1669 0.120 Uiso 1 1 calc R
H8C H 0.9715 0.8863 0.1482 0.120 Uiso 1 1 calc R
C9 C 0.4371(4) 0.8829(3) 0.2334(3) 0.0496(8) Uani 1 1 d .
H9A H 0.5220 0.9361 0.2294 0.060 Uiso 1 1 calc R
H9B H 0.3829 0.9202 0.2920 0.060 Uiso 1 1 calc R
C10 C 0.3446(4) 0.8810(4) 0.1242(3) 0.0634(10) Uani 1 1 d .
H10A H 0.4003 0.8458 0.0658 0.076 Uiso 1 1 calc R
H10B H 0.2620 0.8247 0.1277 0.076 Uiso 1 1 calc R
C11 C 0.2930(5) 1.0147(5) 0.0979(5) 0.0991(17) Uani 1 1 d .
H11A H 0.2348 1.0094 0.0294 0.149 Uiso 1 1 calc R
H11B H 0.3744 1.0701 0.0924 0.149 Uiso 1 1 calc R
H11C H 0.2369 1.0496 0.1553 0.149 Uiso 1 1 calc R
C12 C 0.2596(4) 0.7280(3) 0.3664(3) 0.0529(8) Uani 1 1 d .
H12A H 0.1913 0.6588 0.3731 0.063 Uiso 1 1 calc R
H12B H 0.2142 0.7884 0.3172 0.063 Uiso 1 1 calc R
C13 C 0.2934(4) 0.7976(4) 0.4787(3) 0.0698(11) Uani 1 1 d .
H13A H 0.3232 0.7350 0.5314 0.084 Uiso 1 1 calc R
H13B H 0.3726 0.8578 0.4752 0.084 Uiso 1 1 calc R
C14 C 0.1642(6) 0.8707(5) 0.5166(4) 0.1042(18) Uani 1 1 d .
H14A H 0.1889 0.9141 0.5873 0.156 Uiso 1 1 calc R
H14B H 0.0866 0.8110 0.5218 0.156 Uiso 1 1 calc R
H14C H 0.1352 0.9333 0.4648 0.156 Uiso 1 1 calc R
C15 C 0.3580(4) 0.4473(4) 0.3907(3) 0.0657(10) Uani 1 1 d .
H15A H 0.4311 0.4062 0.4373 0.079 Uiso 1 1 calc R
H15B H 0.2918 0.4904 0.4381 0.079 Uiso 1 1 calc R
C16 C 0.2799(7) 0.3478(5) 0.3213(5) 0.1062(18) Uani 1 1 d .
H16A H 0.3424 0.3100 0.2683 0.127 Uiso 1 1 calc R
H16B H 0.1988 0.3864 0.2810 0.127 Uiso 1 1 calc R
C17 C 0.2248(7) 0.2402(5) 0.3898(6) 0.129(2) Uani 1 1 d .
H17A H 0.1721 0.1765 0.3420 0.193 Uiso 1 1 calc R
H17B H 0.1628 0.2775 0.4423 0.193 Uiso 1 1 calc R
H17C H 0.3051 0.1999 0.4278 0.193 Uiso 1 1 calc R
C18 C 0.7124(4) 0.4694(4) 0.0262(3) 0.0528(8) Uani 1 1 d .
C19 C 0.9464(4) 0.5578(3) 0.1548(3) 0.0500(8) Uani 1 1 d .
C20 C 0.9294(4) 0.3172(4) 0.1159(3) 0.0596(9) Uani 1 1 d .
C21 C 0.8632(4) 0.4340(4) 0.3168(3) 0.0576(9) Uani 1 1 d .
C22 C 0.6780(4) 0.2939(4) 0.1790(3) 0.0638(10) Uani 1 1 d .

loop_
_atom_site_aniso_label
_atom_site_aniso_U_11
_atom_site_aniso_U_22
_atom_site_aniso_U_33
_atom_site_aniso_U_23
_atom_site_aniso_U_13
_atom_site_aniso_U_12
Cr1 0.0364(3) 0.0446(3) 0.0428(3) -0.0009(2) 0.0079(2) 0.0021(2)
O1 0.0476(12) 0.0416(12) 0.0553(13) 0.0056(9) 0.0200(10) -0.0005(9)
O2 0.0741(19) 0.112(2) 0.0541(17) -0.0028(15) -0.0065(14) 0.0156(17)
O3 0.0501(15) 0.082(2) 0.098(2) 0.0083(16) 0.0206(15) -0.0151(14)
O4 0.089(2) 0.083(2) 0.113(3) 0.0036(17) 0.0350(19) 0.0422(18)
O5 0.096(2) 0.141(3) 0.0543(19) 0.0136(18) -0.0033(17) -0.001(2)
O6 0.100(2) 0.066(2) 0.149(3) -0.0102(19) 0.038(2) -0.0287(18)
C1 0.0390(16) 0.0450(18) 0.0360(16) 0.0021(12) 0.0064(12) -0.0039(13)
C2 0.0377(15) 0.0445(18) 0.0326(15) 0.0007(12) 0.0034(12) -0.0052(12)
C3 0.0406(16) 0.0414(17) 0.0389(16) -0.0017(12) 0.0007(13) -0.0009(13)
C4 0.0382(16) 0.0474(19) 0.0417(17) -0.0022(13) 0.0105(13) -0.0009(13)
C5 0.0451(17) 0.048(2) 0.0498(19) 0.0007(14) 0.0184(14) -0.0025(14)
C6 0.0458(17) 0.0415(17) 0.0495(18) 0.0073(13) 0.0118(14) -0.0020(13)
C7 0.052(2) 0.056(2) 0.072(2) -0.0071(17) 0.0141(18) -0.0145(16)
C8 0.064(2) 0.071(3) 0.105(4) 0.001(2) 0.017(2) -0.024(2)
C9 0.0485(18) 0.0448(19) 0.057(2) 0.0036(14) 0.0107(15) 0.0026(14)
C10 0.057(2) 0.068(3) 0.067(2) 0.0176(19) 0.0054(18) 0.0050(18)
C11 0.086(3) 0.088(4) 0.126(4) 0.051(3) -0.011(3) 0.008(3)
C12 0.0476(19) 0.053(2) 0.059(2) -0.0023(15) 0.0166(16) 0.0006(15)
C13 0.075(3) 0.075(3) 0.061(2) -0.0105(19) 0.027(2) 0.003(2)
C14 0.124(4) 0.085(3) 0.108(4) -0.019(3) 0.058(3) 0.018(3)
C15 0.066(2) 0.058(2) 0.078(3) 0.0046(19) 0.036(2) -0.0024(18)
C16 0.116(4) 0.101(4) 0.104(4) -0.002(3) 0.034(3) -0.050(3)
C17 0.142(5) 0.080(4) 0.176(6) 0.015(4) 0.080(5) -0.041(4)
C18 0.0465(19) 0.063(2) 0.048(2) -0.0072(16) 0.0094(16) 0.0073(16)
C19 0.0442(19) 0.059(2) 0.0476(19) 0.0014(15) 0.0094(15) 0.0043(16)
C20 0.059(2) 0.058(2) 0.064(2) 0.0062(17) 0.0122(18) 0.0129(18)
C21 0.051(2) 0.068(2) 0.056(2) 0.0116(17) 0.0104(17) 0.0035(17)
C22 0.058(2) 0.052(2) 0.082(3) -0.0080(19) 0.020(2) 0.0011(18)

loop_
_atom_type_symbol
_atom_type_description
_atom_type_scat_dispersion_real
_atom_type_scat_dispersion_imag
_atom_type_scat_source
C C 0.0033 0.0016 'International Tables Vol C Tables 4.2.6.8 and 6.1.1.4'
H H 0.0000 0.0000 'International Tables Vol C Tables 4.2.6.8 and 6.1.1.4'
Cr Cr 0.3209 0.6236 'International Tables Vol C Tables 4.2.6.8 and 6.1.1.4'
O O 0.0106 0.0060 'International Tables Vol C Tables 4.2.6.8 and 6.1.1.4'

loop_
_geom_angle_atom_site_label_1
_geom_angle_atom_site_label_2
_geom_angle_atom_site_label_3
_geom_angle
C20 Cr1 C21 96.29(16)
C20 Cr1 C22 85.42(16)
C21 Cr1 C22 90.93(18)
C20 Cr1 C19 83.93(16)
C21 Cr1 C19 87.69(15)
C22 Cr1 C19 169.04(14)
C20 Cr1 C18 94.27(15)
C21 Cr1 C18 169.21(14)
C22 Cr1 C18 92.12(18)
C19 Cr1 C18 91.23(16)
C20 Cr1 C1 175.75(15)
C21 Cr1 C1 84.21(14)
C22 Cr1 C1 90.36(13)
C19 Cr1 C1 100.31(13)
C18 Cr1 C1 85.42(12)
C5 O1 C1 125.7(2)
O1 C1 C2 114.2(2)
O1 C1 Cr1 111.2(2)
C2 C1 Cr1 134.6(2)
C3 C2 C1 121.3(3)
C3 C2 C6 120.5(3)
C1 C2 C6 118.1(3)
C2 C3 C4 120.2(3)
C2 C3 C9 120.4(3)
C4 C3 C9 119.3(3)
C5 C4 C3 117.5(3)
C5 C4 C12 120.7(3)
C3 C4 C12 121.7(3)
O1 C5 C4 121.0(3)
O1 C5 C15 109.9(3)
C4 C5 C15 129.1(3)
C2 C6 C7 110.7(3)
C2 C6 H6A 109.5
C7 C6 H6A 109.5
C2 C6 H6B 109.5
C7 C6 H6B 109.5
H6A C6 H6B 108.1
C8 C7 C6 112.3(3)
C8 C7 H7A 109.1
C6 C7 H7A 109.1
C8 C7 H7B 109.1
C6 C7 H7B 109.1
H7A C7 H7B 107.9
C7 C8 H8A 109.5
C7 C8 H8B 109.5
H8A C8 H8B 109.5
C7 C8 H8C 109.5
H8A C8 H8C 109.5
H8B C8 H8C 109.5
C3 C9 C10 109.9(3)
C3 C9 H9A 109.7
C10 C9 H9A 109.7
C3 C9 H9B 109.7
C10 C9 H9B 109.7
H9A C9 H9B 108.2
C11 C10 C9 112.0(4)
C11 C10 H10A 109.2
C9 C10 H10A 109.2
C11 C10 H10B 109.2
C9 C10 H10B 109.2
H10A C10 H10B 107.9
C10 C11 H11A 109.5
C10 C11 H11B 109.5
H11A C11 H11B 109.5
C10 C11 H11C 109.5
H11A C11 H11C 109.5
H11B C11 H11C 109.5
C4 C12 C13 113.6(3)
C4 C12 H12A 108.8
C13 C12 H12A 108.8
C4 C12 H12B 108.8
C13 C12 H12B 108.8
H12A C12 H12B 107.7
C14 C13 C12 111.3(4)
C14 C13 H13A 109.4
C12 C13 H13A 109.4
C14 C13 H13B 109.4
C12 C13 H13B 109.4
H13A C13 H13B 108.0
C13 C14 H14A 109.5
C13 C14 H14B 109.5
H14A C14 H14B 109.5
C13 C14 H14C 109.5
H14A C14 H14C 109.5
H14B C14 H14C 109.5
C16 C15 C5 114.6(4)
C16 C15 H15A 108.6
C5 C15 H15A 108.6
C16 C15 H15B 108.6
C5 C15 H15B 108.6
H15A C15 H15B 107.6
C15 C16 C17 111.3(5)
C15 C16 H16A 109.4
C17 C16 H16A 109.4
C15 C16 H16B 109.4
C17 C16 H16B 109.4
H16A C16 H16B 108.0
C16 C17 H17A 109.5
C16 C17 H17B 109.5
H17A C17 H17B 109.5
C16 C17 H17C 109.5
H17A C17 H17C 109.5
H17B C17 H17C 109.5
O2 C18 Cr1 177.4(3)
O3 C19 Cr1 172.9(3)
O4 C20 Cr1 178.8(4)
O5 C21 Cr1 176.5(4)
O6 C22 Cr1 175.0(4)

loop_
_geom_bond_atom_site_label_1
_geom_bond_atom_site_label_2
_geom_bond_distance
Cr1 C20 1.869(4)
Cr1 C21 1.870(4)
Cr1 C22 1.879(4)
Cr1 C19 1.882(4)
Cr1 C18 1.908(4)
Cr1 C1 2.104(3)
O1 C5 1.345(4)
O1 C1 1.369(4)
O2 C18 1.134(4)
O3 C19 1.141(4)
O4 C20 1.140(4)
O5 C21 1.150(4)
O6 C22 1.148(5)
C1 C2 1.408(4)
C2 C3 1.397(4)
C2 C6 1.512(4)
C3 C4 1.413(4)
C3 C9 1.508(4)
C4 C5 1.347(5)
C4 C12 1.518(4)
C5 C15 1.503(5)
C6 C7 1.529(5)
C6 H6A 0.9700
C6 H6B 0.9700
C7 C8 1.517(5)
C7 H7A 0.9700
C7 H7B 0.9700
C8 H8A 0.9600
C8 H8B 0.9600
C8 H8C 0.9600
C9 C10 1.531(5)
C9 H9A 0.9700
C9 H9B 0.9700
C10 C11 1.512(6)
C10 H10A 0.9700
C10 H10B 0.9700
C11 H11A 0.9600
C11 H11B 0.9600
C11 H11C 0.9600
C12 C13 1.520(5)
C12 H12A 0.9700
C12 H12B 0.9700
C13 C14 1.511(5)
C13 H13A 0.9700
C13 H13B 0.9700
C14 H14A 0.9600
C14 H14B 0.9600
C14 H14C 0.9600
C15 C16 1.449(6)
C15 H15A 0.9700
C15 H15B 0.9700
C16 C17 1.548(7)
C16 H16A 0.9700
C16 H16B 0.9700
C17 H17A 0.9600
C17 H17B 0.9600
C17 H17C 0.9600

loop_
_geom_torsion_atom_site_label_1
_geom_torsion_atom_site_label_2
_geom_torsion_atom_site_label_3
_geom_torsion_atom_site_label_4
_geom_torsion
C5 O1 C1 C2 0.5(4)
C5 O1 C1 Cr1 -176.8(2)
C20 Cr1 C1 O1 28(2)
C21 Cr1 C1 O1 -68.6(2)
C22 Cr1 C1 O1 22.3(2)
C19 Cr1 C1 O1 -155.2(2)
C18 Cr1 C1 O1 114.4(2)
C20 Cr1 C1 C2 -148.2(18)
C21 Cr1 C1 C2 114.8(3)
C22 Cr1 C1 C2 -154.3(3)
C19 Cr1 C1 C2 28.3(3)
C18 Cr1 C1 C2 -62.2(3)
O1 C1 C2 C3 -3.0(4)
Cr1 C1 C2 C3 173.5(2)
O1 C1 C2 C6 174.1(3)
Cr1 C1 C2 C6 -9.5(4)
C1 C2 C3 C4 2.7(4)
C6 C2 C3 C4 -174.2(3)
C1 C2 C3 C9 -172.6(3)
C6 C2 C3 C9 10.5(4)
C2 C3 C4 C5 0.1(4)
C9 C3 C4 C5 175.5(3)
C2 C3 C4 C12 177.1(3)
C9 C3 C4 C12 -7.5(4)
C1 O1 C5 C4 2.4(5)
C1 O1 C5 C15 -177.6(3)
C3 C4 C5 O1 -2.6(5)
C12 C4 C5 O1 -179.6(3)
C3 C4 C5 C15 177.3(3)
C12 C4 C5 C15 0.3(6)
C3 C2 C6 C7 85.5(3)
C1 C2 C6 C7 -91.6(3)
C2 C6 C7 C8 -176.3(3)
C2 C3 C9 C10 86.8(4)
C4 C3 C9 C10 -88.6(3)
C3 C9 C10 C11 178.0(3)
C5 C4 C12 C13 93.5(4)
C3 C4 C12 C13 -83.3(4)
C4 C12 C13 C14 170.6(3)
O1 C5 C15 C16 -74.1(5)
C4 C5 C15 C16 106.0(5)
C5 C15 C16 C17 173.5(4)
C20 Cr1 C18 O2 -155(7)
C21 Cr1 C18 O2 13(8)
C22 Cr1 C18 O2 120(7)
C19 Cr1 C18 O2 -71(7)
C1 Cr1 C18 O2 29(7)
C20 Cr1 C19 O3 -10(3)
C21 Cr1 C19 O3 86(3)
C22 Cr1 C19 O3 3(3)
C18 Cr1 C19 O3 -105(3)
C1 Cr1 C19 O3 170(3)
C21 Cr1 C20 O4 32(19)
C22 Cr1 C20 O4 -59(19)
C19 Cr1 C20 O4 119(19)
C18 Cr1 C20 O4 -150(19)
C1 Cr1 C20 O4 -65(19)
C20 Cr1 C21 O5 155(6)
C22 Cr1 C21 O5 -120(6)
C19 Cr1 C21 O5 71(6)
C18 Cr1 C21 O5 -13(6)
C1 Cr1 C21 O5 -29(6)
C20 Cr1 C22 O6 32(4)
C21 Cr1 C22 O6 -65(4)
C19 Cr1 C22 O6 18(5)
C18 Cr1 C22 O6 126(4)
C1 Cr1 C22 O6 -149(4)
